data_7056647
loop_
_publ_author_name
'Fei, Fan'
'Lu, Taotao'
'Chen, Xue-tai'
'Xue, Ziling Ben'

_publ_section_title
;
 Synthesis and structural characterization of metal complexes with
 macrocyclic tetracarbene ligands
;
_journal_name_full 'New J. Chem.'
_journal_paper_doi 10.1039/C7NJ02485A
_journal_year 2017
_chemical_formula_moiety 'C40 H40 N8 Ni, 2(F6 P)'
_chemical_formula_sum 'C40 H40 F12 N8 Ni P2'
_chemical_formula_weight 981.45
_space_group_crystal_system monoclinic
_space_group_IT_number 14
_space_group_name_Hall '-P 2yn'
_space_group_name_H-M_alt 'P 1 21/n 1'
_symmetry_space_group_name_Hall '-P 2yn'
_symmetry_space_group_name_H-M 'P 1 21/n 1'
_atom_sites_solution_hydrogens geom
_audit_creation_method SHELXL-2014/7
_audit_update_record
;
2017-09-05 deposited with the CCDC.
2017-09-29 downloaded from the CCDC.
;
_cell_angle_alpha 90
_cell_angle_beta 93.493(4)
_cell_angle_gamma 90
_cell_formula_units_Z 4
_cell_length_a 16.245(3)
_cell_length_b 14.013(3)
_cell_length_c 20.618(4)
_cell_measurement_reflns_used 1936
_cell_measurement_temperature 296(2)
_cell_measurement_theta_max 19.70
_cell_measurement_theta_min 2.20
_cell_volume 4684.8(16)
_computing_cell_refinement 'Bruker FRAMBO'
_computing_data_collection 'Bruker FRAMBO'
_computing_data_reduction 'Bruker SAINT'
_computing_molecular_graphics 'Bruker SHELXTL'
_computing_publication_material 'Bruker SHELXTL'
_computing_structure_refinement 'SHELXL-2014/7 (Sheldrick, 2014)'
_computing_structure_solution 'SHELXS-97 (Sheldrick, 1990)'
_diffrn_ambient_temperature 296(2)
_diffrn_measured_fraction_theta_full 1.000
_diffrn_measured_fraction_theta_max 0.988
_diffrn_measurement_device_type 'PHOTON 100 CMOS detector'
_diffrn_measurement_method 'omega scan'
_diffrn_radiation_type MoK\a
_diffrn_radiation_wavelength 0.71073
_diffrn_reflns_av_R_equivalents 0.0988
_diffrn_reflns_av_unetI/netI 0.1203
_diffrn_reflns_Laue_measured_fraction_full 1.000
_diffrn_reflns_Laue_measured_fraction_max 0.988
_diffrn_reflns_limit_h_max 20
_diffrn_reflns_limit_h_min -21
_diffrn_reflns_limit_k_max 17
_diffrn_reflns_limit_k_min -18
_diffrn_reflns_limit_l_max 18
_diffrn_reflns_limit_l_min -26
_diffrn_reflns_number 31772
_diffrn_reflns_point_group_measured_fraction_full 1.000
_diffrn_reflns_point_group_measured_fraction_max 0.988
_diffrn_reflns_theta_full 25.242
_diffrn_reflns_theta_max 27.660
_diffrn_reflns_theta_min 1.551
_diffrn_source 'microfocus rotating (TXS)'
_exptl_absorpt_coefficient_mu 0.568
_exptl_absorpt_correction_T_max 0.7456
_exptl_absorpt_correction_T_min 0.6359
_exptl_absorpt_correction_type multi-scan
_exptl_absorpt_process_details 'SADABS (Bruker, 2014)'
_exptl_crystal_colour colorless
_exptl_crystal_density_diffrn 1.392
_exptl_crystal_description block
_exptl_crystal_F_000 2008
_exptl_crystal_size_max 0.260
_exptl_crystal_size_mid 0.220
_exptl_crystal_size_min 0.190
_refine_diff_density_max 0.332
_refine_diff_density_min -0.303
_refine_diff_density_rms 0.063
_refine_ls_extinction_method none
_refine_ls_goodness_of_fit_ref 1.040
_refine_ls_hydrogen_treatment constr
_refine_ls_matrix_type full
_refine_ls_number_parameters 697
_refine_ls_number_reflns 10790
_refine_ls_number_restraints 1810
_refine_ls_restrained_S_all 1.118
_refine_ls_R_factor_all 0.1457
_refine_ls_R_factor_gt 0.0628
_refine_ls_shift/su_max 0.001
_refine_ls_shift/su_mean 0.000
_refine_ls_structure_factor_coef Fsqd
_refine_ls_weighting_details 'w=1/[\s^2^(Fo^2^)+(0.0233P)^2^+1.1340P] where P=(Fo^2^+2Fc^2^)/3'
_refine_ls_weighting_scheme calc
_refine_ls_wR_factor_gt 0.1101
_refine_ls_wR_factor_ref 0.1332
_reflns_Friedel_coverage 0.000
_reflns_number_gt 5191
_reflns_number_total 10790
_reflns_threshold_expression 'I > 2\s(I)'
_cod_data_source_file c7nj02485a2.cif
_cod_data_source_block 6
_cod_database_code 7056647
_shelx_shelxl_version_number 2014/7
_shelx_space_group_comment
;
The symmetry employed for this shelxl refinement is uniquely defined
by the following loop, which should always be used as a source of
symmetry information in preference to the above space-group names.
They are only intended as comments.
;
_shelx_estimated_absorpt_t_min 0.866
_shelx_estimated_absorpt_t_max 0.900

loop_
_space_group_symop_operation_xyz
'x, y, z'
'-x+1/2, y+1/2, -z+1/2'
'-x, -y, -z'
'x-1/2, -y-1/2, z-1/2'

loop_
_atom_site_label
_atom_site_type_symbol
_atom_site_fract_x
_atom_site_fract_y
_atom_site_fract_z
_atom_site_U_iso_or_equiv
_atom_site_adp_type
_atom_site_occupancy
_atom_site_site_symmetry_order
_atom_site_calc_flag
_atom_site_refinement_flags_posn
_atom_site_refinement_flags_adp
_atom_site_refinement_flags_occupancy
_atom_site_disorder_assembly
_atom_site_disorder_group
C1 C 0.2638(2) 0.8168(3) 0.00474(18) 0.0393(9) Uani 1 1 d . . . . .
C2 C 0.2132(2) 0.7584(3) -0.0922(2) 0.0507(10) Uani 1 1 d . . . . .
C3 C 0.2518(2) 0.8434(3) -0.10434(18) 0.0447(10) Uani 1 1 d . . . . .
C4 C 0.2522(3) 0.8818(4) -0.1662(2) 0.0676(13) Uani 1 1 d . . . . .
H4 H 0.2793 0.9385 -0.1744 0.081 Uiso 1 1 calc R U . . .
C5 C 0.2103(3) 0.8312(5) -0.2148(2) 0.0917(18) Uani 1 1 d . . . . .
H5 H 0.2089 0.8544 -0.2571 0.110 Uiso 1 1 calc R U . . .
C6 C 0.1699(3) 0.7466(5) -0.2027(3) 0.0918(18) Uani 1 1 d . . . . .
H6 H 0.1409 0.7157 -0.2368 0.110 Uiso 1 1 calc R U . . .
C7 C 0.1714(3) 0.7070(4) -0.1417(2) 0.0700(13) Uani 1 1 d . . . . .
H7 H 0.1459 0.6491 -0.1339 0.084 Uiso 1 1 calc R U . . .
C8 C 0.1926(2) 0.6576(3) 0.0053(2) 0.0586(12) Uani 1 1 d . . . . .
H8A H 0.1493 0.6292 -0.0229 0.070 Uiso 1 1 calc R U . . .
H8B H 0.1685 0.6757 0.0453 0.070 Uiso 1 1 calc R U . . .
C9 C 0.2587(3) 0.5827(3) 0.0206(2) 0.0668(13) Uani 1 1 d . . . . .
H9A H 0.2338 0.5200 0.0158 0.080 Uiso 1 1 calc R U . . .
H9B H 0.3003 0.5879 -0.0110 0.080 Uiso 1 1 calc R U . . .
C10 C 0.3005(2) 0.5902(3) 0.0878(2) 0.0581(12) Uani 1 1 d . . . . .
H10A H 0.2607 0.6139 0.1171 0.070 Uiso 1 1 calc R U . . .
H10B H 0.3166 0.5267 0.1023 0.070 Uiso 1 1 calc R U . . .
C11 C 0.3737(2) 0.7484(3) 0.09779(17) 0.0413(9) Uani 1 1 d . . . . .
C12 C 0.5055(2) 0.6924(3) 0.10293(18) 0.0487(11) Uani 1 1 d . . . . .
C13 C 0.4532(3) 0.6149(3) 0.09545(19) 0.0524(11) Uani 1 1 d . . . . .
C14 C 0.4825(3) 0.5221(3) 0.0923(2) 0.0701(13) Uani 1 1 d . . . . .
H14 H 0.4471 0.4701 0.0875 0.084 Uiso 1 1 calc R U . . .
C15 C 0.5661(4) 0.5114(4) 0.0967(3) 0.0871(17) Uani 1 1 d . . . . .
H15 H 0.5881 0.4502 0.0948 0.105 Uiso 1 1 calc R U . . .
C16 C 0.6191(3) 0.5877(5) 0.1039(2) 0.0832(17) Uani 1 1 d . . . . .
H16 H 0.6756 0.5765 0.1065 0.100 Uiso 1 1 calc R U . . .
C17 C 0.5907(2) 0.6822(4) 0.1075(2) 0.0665(13) Uani 1 1 d . . . . .
H17 H 0.6264 0.7340 0.1125 0.080 Uiso 1 1 calc R U . . .
C18 C 0.4879(2) 0.8712(3) 0.1081(2) 0.0532(11) Uani 1 1 d . . . . .
H18A H 0.4530 0.9120 0.0801 0.064 Uiso 1 1 calc R U . . .
H18B H 0.5425 0.8713 0.0913 0.064 Uiso 1 1 calc R U . . .
C19 C 0.4941(2) 0.9143(3) 0.17582(19) 0.0504(11) Uani 1 1 d . . . . .
H19A H 0.5098 0.8643 0.2067 0.060 Uiso 1 1 calc R U . . .
H19B H 0.5378 0.9615 0.1778 0.060 Uiso 1 1 calc R U . . .
C20 C 0.4159(2) 0.9612(3) 0.1969(2) 0.0510(11) Uani 1 1 d . . . . .
H20A H 0.4311 1.0083 0.2300 0.061 Uiso 1 1 calc R U . . .
H20B H 0.3901 0.9950 0.1600 0.061 Uiso 1 1 calc R U . . .
C21 C 0.2952(2) 0.8465(2) 0.18779(17) 0.0380(9) Uani 1 1 d . . . . .
C22 C 0.2753(2) 0.8317(3) 0.29535(17) 0.0431(9) Uani 1 1 d . . . . .
C23 C 0.3448(2) 0.8885(3) 0.28949(19) 0.0437(10) Uani 1 1 d . . . . .
C24 C 0.3902(3) 0.9227(3) 0.3425(2) 0.0602(12) Uani 1 1 d . . . . .
H24 H 0.4376 0.9589 0.3384 0.072 Uiso 1 1 calc R U . . .
C25 C 0.3623(3) 0.9008(4) 0.4021(2) 0.0726(14) Uani 1 1 d . . . . .
H25 H 0.3917 0.9223 0.4394 0.087 Uiso 1 1 calc R U . . .
C26 C 0.2908(3) 0.8470(3) 0.4086(2) 0.0691(13) Uani 1 1 d . . . . .
H26 H 0.2729 0.8349 0.4498 0.083 Uiso 1 1 calc R U . . .
C27 C 0.2465(3) 0.8116(3) 0.35484(19) 0.0548(11) Uani 1 1 d . . . . .
H27 H 0.1990 0.7756 0.3588 0.066 Uiso 1 1 calc R U . . .
C28 C 0.1763(2) 0.7436(3) 0.2189(2) 0.0537(11) Uani 1 1 d . . . . .
H28A H 0.1697 0.7039 0.2568 0.064 Uiso 1 1 calc R U . . .
H28B H 0.1883 0.7017 0.1832 0.064 Uiso 1 1 calc R U . . .
C29 C 0.0946(2) 0.7949(3) 0.2016(2) 0.0592(12) Uani 1 1 d . . . . .
H29A H 0.0501 0.7572 0.2177 0.071 Uiso 1 1 calc R U . . .
H29B H 0.0952 0.8558 0.2241 0.071 Uiso 1 1 calc R U . . .
C30 C 0.0767(2) 0.8125(3) 0.1297(2) 0.0556(12) Uani 1 1 d . . . . .
H30A H 0.0988 0.7595 0.1060 0.067 Uiso 1 1 calc R U . . .
H30B H 0.0174 0.8126 0.1208 0.067 Uiso 1 1 calc R U . . .
C31 C 0.1905(2) 0.9179(3) 0.09154(17) 0.0379(9) Uani 1 1 d . . . . .
C32 C 0.1142(2) 1.0504(3) 0.06787(19) 0.0479(10) Uani 1 1 d . . . . .
C33 C 0.0624(2) 0.9812(3) 0.09027(18) 0.0474(10) Uani 1 1 d . . . . .
C34 C -0.0222(2) 0.9985(4) 0.0938(2) 0.0689(14) Uani 1 1 d . . . . .
H34 H -0.0576 0.9529 0.1092 0.083 Uiso 1 1 calc R U . . .
C35 C -0.0497(3) 1.0863(5) 0.0732(3) 0.0870(18) Uani 1 1 d . . . . .
H35 H -0.1056 1.0999 0.0741 0.104 Uiso 1 1 calc R U . . .
C36 C 0.0020(3) 1.1552(4) 0.0512(3) 0.0819(16) Uani 1 1 d . . . . .
H36 H -0.0198 1.2143 0.0389 0.098 Uiso 1 1 calc R U . . .
C37 C 0.0855(3) 1.1391(3) 0.0469(2) 0.0636(13) Uani 1 1 d . . . . .
H37 H 0.1204 1.1849 0.0309 0.076 Uiso 1 1 calc R U . . .
C38 C 0.2658(2) 1.0612(3) 0.05209(18) 0.0444(10) Uani 1 1 d . . . . .
H38A H 0.3130 1.0368 0.0780 0.053 Uiso 1 1 calc R U . . .
H38B H 0.2593 1.1279 0.0633 0.053 Uiso 1 1 calc R U . . .
C39 C 0.2836(2) 1.0546(3) -0.01909(18) 0.0471(10) Uani 1 1 d . . . . .
H39A H 0.3151 1.1102 -0.0306 0.057 Uiso 1 1 calc R U . . .
H39B H 0.2317 1.0559 -0.0450 0.057 Uiso 1 1 calc R U . . .
C40 C 0.3309(2) 0.9655(3) -0.03638(19) 0.0483(10) Uani 1 1 d . . . . .
H40A H 0.3571 0.9775 -0.0766 0.058 Uiso 1 1 calc R U . . .
H40B H 0.3744 0.9551 -0.0028 0.058 Uiso 1 1 calc R U . . .
F1 F 0.55323(15) 0.1544(2) 0.13930(14) 0.0972(9) Uani 1 1 d . . . . .
F2 F 0.41493(17) 0.2524(3) 0.04986(15) 0.1175(12) Uani 1 1 d . . . . .
F3 F 0.41602(15) 0.16599(19) 0.13924(14) 0.0868(8) Uani 1 1 d . . . . .
F4 F 0.49037(19) 0.2973(2) 0.13684(15) 0.1073(10) Uani 1 1 d . . . . .
F5 F 0.55223(17) 0.2405(3) 0.04958(16) 0.1270(13) Uani 1 1 d . . . . .
F6 F 0.47548(18) 0.1085(2) 0.05377(17) 0.1256(12) Uani 1 1 d . . . . .
N1 N 0.28239(17) 0.8776(2) -0.04404(14) 0.0401(8) Uani 1 1 d . . . . .
N2 N 0.22211(17) 0.7434(2) -0.02588(15) 0.0430(8) Uani 1 1 d . . . . .
N3 N 0.37324(18) 0.6517(2) 0.09323(15) 0.0472(8) Uani 1 1 d . . . . .
N4 N 0.45505(17) 0.7734(2) 0.10392(14) 0.0434(8) Uani 1 1 d . . . . .
N5 N 0.35462(17) 0.8964(2) 0.22265(14) 0.0408(8) Uani 1 1 d . . . . .
N6 N 0.24731(17) 0.8071(2) 0.23244(14) 0.0428(8) Uani 1 1 d . . . . .
N7 N 0.10989(17) 0.9012(2) 0.10437(14) 0.0435(8) Uani 1 1 d . . . . .
N8 N 0.19168(16) 1.0089(2) 0.06958(14) 0.0388(7) Uani 1 1 d . . . . .
Ni1 Ni 0.28164(3) 0.83248(3) 0.09595(2) 0.03626(14) Uani 1 1 d . . . . .
P1 P 0.48515(7) 0.20508(9) 0.09453(6) 0.0559(3) Uani 1 1 d . . . . .
P2 P 0.6014(7) 0.1056(9) 0.3783(6) 0.103(3) Uani 0.249(3) 1 d D U P A 1
F7 F 0.6528(8) 0.0673(10) 0.4391(6) 0.100(3) Uani 0.249(3) 1 d D U P A 1
F9 F 0.5917(9) 0.0017(8) 0.3509(8) 0.114(4) Uani 0.249(3) 1 d D U P A 1
F8 F 0.5497(9) 0.1439(11) 0.3168(6) 0.131(4) Uani 0.249(3) 1 d D U P A 1
F10 F 0.5179(8) 0.0949(11) 0.4140(7) 0.117(3) Uani 0.249(3) 1 d D U P A 1
F11 F 0.6081(9) 0.2126(8) 0.4053(7) 0.120(4) Uani 0.249(3) 1 d D U P A 1
F12 F 0.6821(7) 0.1254(10) 0.3421(6) 0.104(3) Uani 0.249(3) 1 d D U P A 1
P2A P 0.5879(6) 0.0955(7) 0.3838(5) 0.090(3) Uani 0.335(3) 1 d D U P B 2
F7A F 0.4910(5) 0.1179(7) 0.3725(5) 0.092(3) Uani 0.335(3) 1 d D U P B 2
F8A F 0.6786(5) 0.0671(9) 0.3958(6) 0.135(3) Uani 0.335(3) 1 d D U P B 2
F9A F 0.5768(7) 0.0257(7) 0.3230(4) 0.108(3) Uani 0.335(3) 1 d D U P B 2
F10A F 0.5612(7) 0.0138(7) 0.4330(5) 0.106(3) Uani 0.335(3) 1 d D U P B 2
F11A F 0.5919(8) 0.1695(8) 0.4431(5) 0.124(3) Uani 0.335(3) 1 d D U P B 2
F12A F 0.6068(8) 0.1800(7) 0.3364(5) 0.120(3) Uani 0.335(3) 1 d D U P B 2
P2B P 0.5986(5) 0.1085(5) 0.3862(4) 0.079(2) Uani 0.416(3) 1 d D U P C 3
F7B F 0.6574(6) 0.0722(7) 0.3334(4) 0.123(3) Uani 0.416(3) 1 d D U P C 3
F8B F 0.5404(5) 0.1477(7) 0.4414(4) 0.116(3) Uani 0.416(3) 1 d D U P C 3
F9B F 0.5206(5) 0.1030(7) 0.3367(5) 0.114(3) Uani 0.416(3) 1 d D U P C 3
F10B F 0.5842(6) 0.0022(6) 0.4072(5) 0.118(3) Uani 0.416(3) 1 d D U P C 3
F11B F 0.6740(5) 0.1203(7) 0.4357(4) 0.110(3) Uani 0.416(3) 1 d D U P C 3
F12B F 0.6080(6) 0.2165(6) 0.3635(5) 0.118(3) Uani 0.416(3) 1 d D U P C 3

loop_
_atom_site_aniso_label
_atom_site_aniso_U_11
_atom_site_aniso_U_22
_atom_site_aniso_U_33
_atom_site_aniso_U_23
_atom_site_aniso_U_13
_atom_site_aniso_U_12
C1 0.0316(19) 0.035(2) 0.052(3) 0.0024(19) 0.0031(18) 0.0020(17)
C2 0.046(2) 0.057(3) 0.048(3) -0.012(2) -0.006(2) 0.005(2)
C3 0.039(2) 0.062(3) 0.032(2) -0.005(2) -0.0021(18) 0.009(2)
C4 0.059(3) 0.096(4) 0.047(3) 0.009(3) 0.002(3) 0.001(3)
C5 0.092(4) 0.147(6) 0.036(3) -0.002(4) -0.004(3) 0.009(4)
C6 0.088(4) 0.131(6) 0.055(4) -0.024(4) -0.013(3) -0.008(4)
C7 0.071(3) 0.076(4) 0.063(3) -0.021(3) -0.001(3) -0.006(3)
C8 0.055(3) 0.049(3) 0.072(3) -0.005(2) -0.001(2) -0.015(2)
C9 0.082(3) 0.043(3) 0.074(3) -0.001(2) -0.003(3) -0.012(2)
C10 0.066(3) 0.039(3) 0.069(3) 0.000(2) 0.001(3) -0.009(2)
C11 0.046(2) 0.042(3) 0.035(2) 0.0046(18) 0.0035(19) -0.0017(18)
C12 0.043(2) 0.062(3) 0.041(2) 0.008(2) -0.002(2) 0.015(2)
C13 0.055(3) 0.053(3) 0.049(3) 0.006(2) 0.002(2) 0.009(2)
C14 0.087(4) 0.056(3) 0.067(3) 0.004(3) 0.003(3) 0.016(3)
C15 0.089(4) 0.081(4) 0.090(4) 0.007(3) -0.002(3) 0.035(3)
C16 0.061(3) 0.110(5) 0.079(4) 0.007(3) 0.002(3) 0.042(3)
C17 0.045(3) 0.098(4) 0.056(3) 0.009(3) 0.001(2) 0.011(3)
C18 0.045(2) 0.053(3) 0.062(3) 0.013(2) 0.003(2) -0.011(2)
C19 0.038(2) 0.054(3) 0.058(3) 0.003(2) -0.003(2) -0.0137(19)
C20 0.045(2) 0.048(3) 0.059(3) 0.002(2) -0.004(2) -0.013(2)
C21 0.039(2) 0.032(2) 0.042(2) 0.0008(17) -0.0024(19) -0.0010(17)
C22 0.053(2) 0.046(2) 0.030(2) 0.0031(19) 0.0026(19) 0.001(2)
C23 0.046(2) 0.045(2) 0.040(2) -0.0012(19) -0.004(2) -0.0020(19)
C24 0.065(3) 0.059(3) 0.055(3) -0.008(2) -0.013(3) -0.001(2)
C25 0.093(4) 0.076(4) 0.046(3) -0.014(3) -0.017(3) 0.008(3)
C26 0.096(4) 0.074(4) 0.038(3) 0.004(2) 0.007(3) 0.014(3)
C27 0.067(3) 0.056(3) 0.041(3) 0.002(2) 0.002(2) 0.001(2)
C28 0.054(3) 0.056(3) 0.051(3) 0.001(2) 0.006(2) -0.025(2)
C29 0.047(2) 0.077(3) 0.055(3) 0.000(2) 0.011(2) -0.020(2)
C30 0.041(2) 0.065(3) 0.061(3) 0.000(2) 0.001(2) -0.019(2)
C31 0.035(2) 0.046(2) 0.033(2) -0.0037(18) -0.0011(17) -0.0055(17)
C32 0.038(2) 0.051(3) 0.053(3) -0.007(2) -0.005(2) 0.007(2)
C33 0.032(2) 0.067(3) 0.043(2) -0.010(2) -0.0051(19) 0.007(2)
C34 0.038(3) 0.097(4) 0.072(3) -0.017(3) 0.002(2) 0.004(3)
C35 0.049(3) 0.117(5) 0.094(4) -0.025(4) -0.006(3) 0.025(3)
C36 0.073(4) 0.081(4) 0.087(4) -0.023(3) -0.023(3) 0.040(3)
C37 0.056(3) 0.067(3) 0.066(3) -0.004(2) -0.011(2) 0.016(2)
C38 0.041(2) 0.039(2) 0.052(3) -0.0022(19) -0.003(2) -0.0044(18)
C39 0.048(2) 0.040(2) 0.054(3) 0.0054(19) 0.005(2) -0.0036(18)
C40 0.041(2) 0.051(3) 0.054(3) 0.006(2) 0.010(2) -0.0059(19)
F1 0.0716(17) 0.111(3) 0.106(2) 0.0136(19) -0.0149(17) 0.0248(16)
F2 0.094(2) 0.166(3) 0.092(2) 0.036(2) 0.0019(18) 0.048(2)
F3 0.0742(17) 0.074(2) 0.116(2) 0.0118(17) 0.0336(16) -0.0007(14)
F4 0.133(2) 0.060(2) 0.129(3) -0.0256(18) 0.014(2) -0.0185(17)
F5 0.091(2) 0.163(3) 0.134(3) 0.048(2) 0.059(2) 0.011(2)
F6 0.115(2) 0.122(3) 0.139(3) -0.074(2) 0.004(2) 0.009(2)
N1 0.0368(17) 0.045(2) 0.0378(19) -0.0013(15) -0.0008(15) 0.0037(15)
N2 0.0431(18) 0.045(2) 0.041(2) -0.0045(16) -0.0016(16) -0.0056(15)
N3 0.0460(19) 0.044(2) 0.051(2) 0.0014(16) -0.0014(17) -0.0018(16)
N4 0.0358(18) 0.045(2) 0.049(2) 0.0091(16) 0.0009(16) -0.0007(15)
N5 0.0419(18) 0.040(2) 0.039(2) -0.0005(15) -0.0048(16) -0.0079(15)
N6 0.0444(18) 0.045(2) 0.0385(19) 0.0047(15) 0.0022(16) -0.0062(15)
N7 0.0302(17) 0.057(2) 0.043(2) -0.0054(16) 0.0003(15) -0.0070(16)
N8 0.0326(17) 0.039(2) 0.0444(19) -0.0051(15) -0.0007(15) 0.0007(14)
Ni1 0.0320(2) 0.0370(3) 0.0396(3) 0.0011(2) 0.0008(2) -0.0047(2)
P1 0.0523(7) 0.0581(8) 0.0580(8) -0.0029(6) 0.0088(6) 0.0060(6)
P2 0.100(6) 0.106(6) 0.101(6) 0.030(5) -0.009(5) -0.004(6)
F7 0.107(6) 0.116(7) 0.074(6) 0.032(6) -0.016(6) 0.012(6)
F9 0.126(7) 0.103(7) 0.112(7) 0.001(6) -0.011(7) 0.022(6)
F8 0.127(7) 0.137(7) 0.125(7) 0.040(6) -0.027(6) 0.004(6)
F10 0.114(6) 0.115(7) 0.122(7) -0.001(6) 0.013(6) -0.018(6)
F11 0.138(6) 0.106(6) 0.115(7) 0.008(6) 0.005(7) -0.016(6)
F12 0.084(6) 0.121(7) 0.108(7) 0.017(6) 0.010(6) -0.018(6)
P2A 0.087(4) 0.081(4) 0.098(5) 0.025(4) -0.032(4) -0.027(4)
F7A 0.098(5) 0.071(5) 0.104(6) 0.003(5) -0.008(5) 0.026(4)
F8A 0.101(5) 0.157(6) 0.144(7) 0.019(6) -0.026(6) 0.006(6)
F9A 0.104(6) 0.111(6) 0.106(6) -0.018(5) -0.006(5) 0.018(5)
F10A 0.114(6) 0.102(6) 0.100(6) 0.046(5) 0.002(5) 0.004(5)
F11A 0.145(6) 0.114(6) 0.109(6) -0.009(5) -0.023(6) -0.028(6)
F12A 0.141(6) 0.105(6) 0.112(6) 0.024(5) -0.012(6) -0.035(6)
P2B 0.085(4) 0.078(4) 0.071(4) 0.018(3) -0.014(3) 0.038(3)
F7B 0.130(6) 0.142(6) 0.100(5) -0.021(5) 0.028(5) -0.004(5)
F8B 0.094(5) 0.127(6) 0.131(6) 0.009(5) 0.026(5) 0.015(5)
F9B 0.118(5) 0.103(5) 0.114(6) 0.043(5) -0.047(5) -0.024(5)
F10B 0.141(6) 0.085(5) 0.128(6) 0.046(5) 0.006(5) 0.017(5)
F11B 0.096(5) 0.138(6) 0.091(5) -0.010(5) -0.026(4) -0.004(5)
F12B 0.139(5) 0.109(6) 0.106(6) 0.022(5) 0.011(5) -0.012(5)

loop_
_atom_type_symbol
_atom_type_description
_atom_type_scat_dispersion_real
_atom_type_scat_dispersion_imag
_atom_type_scat_source
C C 0.0033 0.0016 'International Tables Vol C Tables 4.2.6.8 and 6.1.1.4'
H H 0.0000 0.0000 'International Tables Vol C Tables 4.2.6.8 and 6.1.1.4'
N N 0.0061 0.0033 'International Tables Vol C Tables 4.2.6.8 and 6.1.1.4'
F F 0.0171 0.0103 'International Tables Vol C Tables 4.2.6.8 and 6.1.1.4'
P P 0.1023 0.0942 'International Tables Vol C Tables 4.2.6.8 and 6.1.1.4'
Ni Ni 0.3393 1.1124 'International Tables Vol C Tables 4.2.6.8 and 6.1.1.4'

loop_
_geom_angle_atom_site_label_1
_geom_angle_atom_site_label_2
_geom_angle_atom_site_label_3
_geom_angle
N2 C1 N1 104.8(3)
N2 C1 Ni1 126.0(3)
N1 C1 Ni1 129.0(3)
C3 C2 N2 106.9(3)
C3 C2 C7 121.4(4)
N2 C2 C7 131.5(4)
C2 C3 C4 122.1(4)
C2 C3 N1 106.0(3)
C4 C3 N1 131.8(4)
C5 C4 C3 116.2(5)
C5 C4 H4 121.9
C3 C4 H4 121.9
C4 C5 C6 121.9(5)
C4 C5 H5 119.0
C6 C5 H5 119.0
C7 C6 C5 122.0(5)
C7 C6 H6 119.0
C5 C6 H6 119.0
C6 C7 C2 116.3(5)
C6 C7 H7 121.8
C2 C7 H7 121.8
N2 C8 C9 114.4(3)
N2 C8 H8A 108.7
C9 C8 H8A 108.7
N2 C8 H8B 108.7
C9 C8 H8B 108.7
H8A C8 H8B 107.6
C10 C9 C8 114.6(4)
C10 C9 H9A 108.6
C8 C9 H9A 108.6
C10 C9 H9B 108.6
C8 C9 H9B 108.6
H9A C9 H9B 107.6
N3 C10 C9 115.3(3)
N3 C10 H10A 108.4
C9 C10 H10A 108.4
N3 C10 H10B 108.4
C9 C10 H10B 108.4
H10A C10 H10B 107.5
N3 C11 N4 105.3(3)
N3 C11 Ni1 128.0(3)
N4 C11 Ni1 126.7(3)
C13 C12 C17 122.0(4)
C13 C12 N4 106.4(3)
C17 C12 N4 131.6(4)
C12 C13 C14 122.1(4)
C12 C13 N3 106.1(4)
C14 C13 N3 131.7(4)
C15 C14 C13 116.3(5)
C15 C14 H14 121.9
C13 C14 H14 121.9
C14 C15 C16 122.3(5)
C14 C15 H15 118.8
C16 C15 H15 118.8
C15 C16 C17 122.3(5)
C15 C16 H16 118.9
C17 C16 H16 118.9
C12 C17 C16 115.0(5)
C12 C17 H17 122.5
C16 C17 H17 122.5
N4 C18 C19 115.3(3)
N4 C18 H18A 108.5
C19 C18 H18A 108.5
N4 C18 H18B 108.5
C19 C18 H18B 108.5
H18A C18 H18B 107.5
C20 C19 C18 115.3(3)
C20 C19 H19A 108.5
C18 C19 H19A 108.5
C20 C19 H19B 108.5
C18 C19 H19B 108.5
H19A C19 H19B 107.5
N5 C20 C19 115.6(3)
N5 C20 H20A 108.4
C19 C20 H20A 108.4
N5 C20 H20B 108.4
C19 C20 H20B 108.4
H20A C20 H20B 107.4
N6 C21 N5 105.6(3)
N6 C21 Ni1 126.6(3)
N5 C21 Ni1 127.9(3)
C27 C22 N6 132.4(4)
C27 C22 C23 121.2(4)
N6 C22 C23 106.3(3)
C24 C23 C22 122.1(4)
C24 C23 N5 132.1(4)
C22 C23 N5 105.8(3)
C23 C24 C25 116.6(4)
C23 C24 H24 121.7
C25 C24 H24 121.7
C24 C25 C26 121.9(4)
C24 C25 H25 119.1
C26 C25 H25 119.1
C27 C26 C25 121.0(4)
C27 C26 H26 119.5
C25 C26 H26 119.5
C22 C27 C26 117.2(4)
C22 C27 H27 121.4
C26 C27 H27 121.4
N6 C28 C29 114.8(3)
N6 C28 H28A 108.6
C29 C28 H28A 108.6
N6 C28 H28B 108.6
C29 C28 H28B 108.6
H28A C28 H28B 107.6
C30 C29 C28 114.6(3)
C30 C29 H29A 108.6
C28 C29 H29A 108.6
C30 C29 H29B 108.6
C28 C29 H29B 108.6
H29A C29 H29B 107.6
N7 C30 C29 115.8(3)
N7 C30 H30A 108.3
C29 C30 H30A 108.3
N7 C30 H30B 108.3
C29 C30 H30B 108.3
H30A C30 H30B 107.4
N8 C31 N7 104.9(3)
N8 C31 Ni1 125.6(3)
N7 C31 Ni1 129.3(3)
C33 C32 N8 105.5(3)
C33 C32 C37 122.3(4)
N8 C32 C37 132.2(4)
N7 C33 C32 107.2(3)
N7 C33 C34 131.8(4)
C32 C33 C34 120.9(4)
C35 C34 C33 116.3(5)
C35 C34 H34 121.9
C33 C34 H34 121.9
C34 C35 C36 122.7(5)
C34 C35 H35 118.7
C36 C35 H35 118.7
C35 C36 C37 121.8(5)
C35 C36 H36 119.1
C37 C36 H36 119.1
C36 C37 C32 116.0(5)
C36 C37 H37 122.0
C32 C37 H37 122.0
N8 C38 C39 114.4(3)
N8 C38 H38A 108.7
C39 C38 H38A 108.7
N8 C38 H38B 108.7
C39 C38 H38B 108.7
H38A C38 H38B 107.6
C38 C39 C40 114.0(3)
C38 C39 H39A 108.7
C40 C39 H39A 108.7
C38 C39 H39B 108.7
C40 C39 H39B 108.7
H39A C39 H39B 107.6
N1 C40 C39 116.0(3)
N1 C40 H40A 108.3
C39 C40 H40A 108.3
N1 C40 H40B 108.3
C39 C40 H40B 108.3
H40A C40 H40B 107.4
C1 N1 C3 111.0(3)
C1 N1 C40 125.9(3)
C3 N1 C40 123.0(3)
C1 N2 C2 111.2(3)
C1 N2 C8 125.8(3)
C2 N2 C8 123.0(3)
C11 N3 C13 111.4(3)
C11 N3 C10 126.5(3)
C13 N3 C10 122.1(3)
C11 N4 C12 110.7(3)
C11 N4 C18 126.2(3)
C12 N4 C18 123.0(3)
C21 N5 C23 111.1(3)
C21 N5 C20 126.9(3)
C23 N5 C20 121.6(3)
C21 N6 C22 111.3(3)
C21 N6 C28 126.4(3)
C22 N6 C28 122.3(3)
C31 N7 C33 110.5(3)
C31 N7 C30 126.1(3)
C33 N7 C30 123.4(3)
C31 N8 C32 111.9(3)
C31 N8 C38 125.4(3)
C32 N8 C38 122.6(3)
C1 Ni1 C31 87.36(14)
C1 Ni1 C11 91.18(15)
C31 Ni1 C11 178.22(16)
C1 Ni1 C21 177.72(15)
C31 Ni1 C21 91.43(15)
C11 Ni1 C21 90.07(15)
F5 P1 F4 93.0(2)
F5 P1 F1 90.04(17)
F4 P1 F1 91.91(18)
F5 P1 F2 91.49(18)
F4 P1 F2 89.48(19)
F1 P1 F2 177.87(19)
F5 P1 F3 178.3(2)
F4 P1 F3 88.69(16)
F1 P1 F3 90.02(16)
F2 P1 F3 88.40(16)
F5 P1 F6 90.4(2)
F4 P1 F6 176.56(19)
F1 P1 F6 88.24(18)
F2 P1 F6 90.27(19)
F3 P1 F6 87.87(18)
F7 P2 F9 90.3(7)
F7 P2 F8 179.7(11)
F9 P2 F8 89.4(7)
F7 P2 F12 91.2(7)
F9 P2 F12 93.5(8)
F8 P2 F12 88.6(7)
F7 P2 F10 91.5(8)
F9 P2 F10 90.5(7)
F8 P2 F10 88.7(7)
F12 P2 F10 175.2(9)
F7 P2 F11 91.2(7)
F9 P2 F11 178.0(10)
F8 P2 F11 89.0(7)
F12 P2 F11 87.6(7)
F10 P2 F11 88.3(7)
F8A P2A F12A 94.3(7)
F8A P2A F9A 91.6(7)
F12A P2A F9A 89.5(7)
F8A P2A F11A 92.9(7)
F12A P2A F11A 89.3(6)
F9A P2A F11A 175.3(8)
F8A P2A F10A 90.4(7)
F12A P2A F10A 175.1(8)
F9A P2A F10A 92.1(6)
F11A P2A F10A 88.8(7)
F8A P2A F7A 176.0(8)
F12A P2A F7A 89.4(7)
F9A P2A F7A 86.7(6)
F11A P2A F7A 88.8(6)
F10A P2A F7A 86.0(6)
F11B P2B F10B 92.5(5)
F11B P2B F7B 90.0(5)
F10B P2B F7B 89.4(5)
F11B P2B F9B 176.6(6)
F10B P2B F9B 90.3(6)
F7B P2B F9B 92.0(6)
F11B P2B F12B 90.3(6)
F10B P2B F12B 176.9(7)
F7B P2B F12B 91.8(6)
F9B P2B F12B 86.8(5)
F11B P2B F8B 88.5(5)
F10B P2B F8B 91.5(6)
F7B P2B F8B 178.3(7)
F9B P2B F8B 89.5(5)
F12B P2B F8B 87.4(5)

loop_
_geom_bond_atom_site_label_1
_geom_bond_atom_site_label_2
_geom_bond_distance
C1 N2 1.365(4)
C1 N1 1.366(4)
C1 Ni1 1.898(4)
C2 C3 1.376(5)
C2 N2 1.382(5)
C2 C7 1.392(5)
C3 C4 1.385(5)
C3 N1 1.396(4)
C4 C5 1.374(6)
C4 H4 0.9300
C5 C6 1.385(7)
C5 H5 0.9300
C6 C7 1.373(7)
C6 H6 0.9300
C7 H7 0.9300
C8 N2 1.458(5)
C8 C9 1.521(5)
C8 H8A 0.9700
C8 H8B 0.9700
C9 C10 1.509(5)
C9 H9A 0.9700
C9 H9B 0.9700
C10 N3 1.461(4)
C10 H10A 0.9700
C10 H10B 0.9700
C11 N3 1.358(4)
C11 N4 1.366(4)
C11 Ni1 1.902(4)
C12 C13 1.381(5)
C12 C17 1.390(5)
C12 N4 1.401(4)
C13 C14 1.388(5)
C13 N3 1.396(5)
C14 C15 1.364(6)
C14 H14 0.9300
C15 C16 1.375(7)
C15 H15 0.9300
C16 C17 1.404(6)
C16 H16 0.9300
C17 H17 0.9300
C18 N4 1.472(4)
C18 C19 1.519(5)
C18 H18A 0.9700
C18 H18B 0.9700
C19 C20 1.517(5)
C19 H19A 0.9700
C19 H19B 0.9700
C20 N5 1.470(4)
C20 H20A 0.9700
C20 H20B 0.9700
C21 N6 1.359(4)
C21 N5 1.361(4)
C21 Ni1 1.903(4)
C22 C27 1.368(5)
C22 N6 1.392(4)
C22 C23 1.393(5)
C23 C24 1.368(5)
C23 N5 1.401(4)
C24 C25 1.370(6)
C24 H24 0.9300
C25 C26 1.397(6)
C25 H25 0.9300
C26 C27 1.376(5)
C26 H26 0.9300
C27 H27 0.9300
C28 N6 1.469(4)
C28 C29 1.532(5)
C28 H28A 0.9700
C28 H28B 0.9700
C29 C30 1.514(5)
C29 H29A 0.9700
C29 H29B 0.9700
C30 N7 1.465(5)
C30 H30A 0.9700
C30 H30B 0.9700
C31 N8 1.354(4)
C31 N7 1.372(4)
C31 Ni1 1.901(4)
C32 C33 1.382(5)
C32 N8 1.386(4)
C32 C37 1.386(5)
C33 N7 1.381(5)
C33 C34 1.402(5)
C34 C35 1.367(7)
C34 H34 0.9300
C35 C36 1.374(7)
C35 H35 0.9300
C36 C37 1.385(6)
C36 H36 0.9300
C37 H37 0.9300
C38 N8 1.473(4)
C38 C39 1.516(5)
C38 H38A 0.9700
C38 H38B 0.9700
C39 C40 1.519(5)
C39 H39A 0.9700
C39 H39B 0.9700
C40 N1 1.466(4)
C40 H40A 0.9700
C40 H40B 0.9700
F1 P1 1.567(3)
F2 P1 1.569(3)
F3 P1 1.593(3)
F4 P1 1.558(3)
F5 P1 1.554(3)
F6 P1 1.596(3)
P2 F7 1.559(11)
P2 F9 1.567(11)
P2 F8 1.572(11)
P2 F12 1.573(11)
P2 F10 1.589(11)
P2 F11 1.600(11)
P2A F8A 1.532(10)
P2A F12A 1.577(10)
P2A F9A 1.591(10)
P2A F11A 1.602(10)
P2A F10A 1.607(10)
P2A F7A 1.608(10)
P2B F11B 1.555(8)
P2B F10B 1.572(9)
P2B F7B 1.576(9)
P2B F9B 1.578(9)
P2B F12B 1.593(9)
P2B F8B 1.619(9)
